data_7217353
loop_
_publ_author_name
'Fortea-P\'erez, Francisco R.'
'Marino, Nadia'
'Armentano, Donatella'
'De Munno, Giovanni'
'Julve, Miguel'
'Stiriba, Salah-Eddine'

_publ_section_title
;
 Solid-state cis--trans isomerism in bis(oxamato)palladate(ii) complexes:
 synthesis, structural studies and catalytic activity
;
_journal_issue 30
_journal_name_full CrystEngComm
_journal_page_first 6971
_journal_paper_doi 10.1039/C4CE00669K
_journal_volume 16
_journal_year 2014
_chemical_formula_moiety 'C60 H74 Cs6 N6 O28 Pd3'
_chemical_formula_sum 'C60 H74 Cs6 N6 O28 Pd3'
_chemical_formula_weight 2443.91
_chemical_name_systematic
;
 ?
;
_space_group_crystal_system orthorhombic
_space_group_IT_number 61
_space_group_name_Hall '-P 2ac 2ab'
_space_group_name_H-M_alt 'P b c a'
_symmetry_space_group_name_Hall '-P 2ac 2ab'
_symmetry_space_group_name_H-M 'P b c a'
_atom_sites_solution_hydrogens geom
_audit_creation_method SHELXL-2013
_cell_angle_alpha 90
_cell_angle_beta 90
_cell_angle_gamma 90
_cell_formula_units_Z 8
_cell_length_a 24.874(5)
_cell_length_b 24.355(5)
_cell_length_c 26.539(5)
_cell_measurement_reflns_used 9663
_cell_measurement_temperature 296(2)
_cell_measurement_theta_max 26.26
_cell_measurement_theta_min 2.24
_cell_volume 16077(6)
_computing_cell_refinement 'Bruker SAINT'
_computing_data_collection 'Bruker APEX2'
_computing_data_reduction 'Bruker SAINT'
_computing_molecular_graphics 'Bruker SHELXTL'
_computing_publication_material 'Bruker SHELXTL'
_computing_structure_refinement 'SHELXL-2013 (Sheldrick, 2013)'
_computing_structure_solution 'SHELXS-97 (Sheldrick, 2008)'
_diffrn_ambient_temperature 296(2)
_diffrn_measured_fraction_theta_full 1.000
_diffrn_measured_fraction_theta_max 1.000
_diffrn_measurement_device_type 'Bruker APEX-II CCD'
_diffrn_measurement_method '\f and \w scans'
_diffrn_radiation_type MoK\a
_diffrn_radiation_wavelength 0.71073
_diffrn_reflns_av_R_equivalents 0.0690
_diffrn_reflns_av_unetI/netI 0.0286
_diffrn_reflns_Laue_measured_fraction_full 1.000
_diffrn_reflns_Laue_measured_fraction_max 1.000
_diffrn_reflns_limit_h_max 31
_diffrn_reflns_limit_h_min -31
_diffrn_reflns_limit_k_max 29
_diffrn_reflns_limit_k_min -30
_diffrn_reflns_limit_l_max 33
_diffrn_reflns_limit_l_min -33
_diffrn_reflns_number 358776
_diffrn_reflns_point_group_measured_fraction_full 1.000
_diffrn_reflns_point_group_measured_fraction_max 1.000
_diffrn_reflns_theta_full 25.242
_diffrn_reflns_theta_max 26.732
_diffrn_reflns_theta_min 1.535
_exptl_absorpt_coefficient_mu 3.420
_exptl_absorpt_correction_T_max 0.2616
_exptl_absorpt_correction_T_min 0.2124
_exptl_absorpt_correction_type multi-scan
_exptl_absorpt_process_details Sadabs
_exptl_crystal_colour YELLOW
_exptl_crystal_density_diffrn 2.019
_exptl_crystal_description PARALLELEPIPED
_exptl_crystal_F_000 9344
_exptl_crystal_size_max 0.320
_exptl_crystal_size_mid 0.050
_exptl_crystal_size_min 0.020
_refine_diff_density_max 3.025
_refine_diff_density_min -4.547
_refine_diff_density_rms 0.268
_refine_ls_extinction_method none
_refine_ls_goodness_of_fit_ref 1.075
_refine_ls_hydrogen_treatment constr
_refine_ls_matrix_type full
_refine_ls_number_parameters 943
_refine_ls_number_reflns 17069
_refine_ls_number_restraints 0
_refine_ls_restrained_S_all 1.075
_refine_ls_R_factor_all 0.1011
_refine_ls_R_factor_gt 0.0681
_refine_ls_shift/su_max 0.000
_refine_ls_shift/su_mean 0.000
_refine_ls_structure_factor_coef Fsqd
_refine_ls_weighting_details 'w=1/[\s^2^(Fo^2^)+(0.1674P)^2^+29.3079P] where P=(Fo^2^+2Fc^2^)/3'
_refine_ls_weighting_scheme calc
_refine_ls_wR_factor_gt 0.2282
_refine_ls_wR_factor_ref 0.2592
_reflns_Friedel_coverage 0.000
_reflns_number_gt 11235
_reflns_number_total 17069
_reflns_threshold_expression 'I > 2\s(I)'
_cod_duplicate_entry 7216175
_cod_data_source_file c4ce00669k2.cif
_cod_data_source_block 4
_cod_original_cell_volume 16078(6)
_cod_database_code 7217353
_shelx_space_group_comment
;
The symmetry employed for this shelxl refinement is uniquely defined
by the following loop, which should always be used as a source of
symmetry information in preference to the above space-group names.
They are only intended as comments.
;
_shelx_estimated_absorpt_t_min 0.407
_shelx_estimated_absorpt_t_max 0.935
_shelxl_version_number 2013-4

loop_
_space_group_symop_operation_xyz
'x, y, z'
'-x+1/2, -y, z+1/2'
'-x, y+1/2, -z+1/2'
'x+1/2, -y+1/2, -z'
'-x, -y, -z'
'x-1/2, y, -z-1/2'
'x, -y-1/2, z-1/2'
'-x-1/2, y-1/2, z'

loop_
_atom_site_label
_atom_site_type_symbol
_atom_site_fract_x
_atom_site_fract_y
_atom_site_fract_z
_atom_site_U_iso_or_equiv
_atom_site_adp_type
_atom_site_occupancy
_atom_site_site_symmetry_order
_atom_site_calc_flag
_atom_site_refinement_flags_posn
_atom_site_refinement_flags_adp
_atom_site_refinement_flags_occupancy
Pd1 Pd 0.50937(3) 0.24083(3) 0.25153(3) 0.0544(2) Uani 1 1 d . . .
Pd2 Pd 0.25453(3) 0.12130(3) 0.12308(2) 0.04490(19) Uani 1 1 d . . .
Pd3 Pd 0.0000 0.5000 0.5000 0.0460(2) Uani 1 2 d S . P
Pd4 Pd 0.5000 0.5000 0.5000 0.0447(2) Uani 1 2 d S . P
Cs1 Cs 0.32000(4) 0.12683(4) 0.37123(4) 0.0999(3) Uani 1 1 d . . .
Cs2 Cs 0.26053(3) 0.23776(3) 0.26770(3) 0.0782(2) Uani 1 1 d . . .
Cs3 Cs 0.34356(3) 0.31502(4) 0.40762(3) 0.0862(3) Uani 1 1 d . . .
Cs4 Cs 0.16782(3) 0.34688(4) 0.38982(3) 0.0827(3) Uani 1 1 d . . .
Cs5 Cs 0.25764(2) 0.49290(3) 0.47397(2) 0.05609(19) Uani 1 1 d . . .
Cs6 Cs 0.33211(3) 0.54210(4) 0.32699(3) 0.0773(2) Uani 1 1 d . . .
O1 O 0.4665(3) 0.3080(3) 0.2682(3) 0.086(2) Uani 1 1 d . . .
O2 O 0.3843(4) 0.3324(3) 0.2955(4) 0.100(3) Uani 1 1 d . . .
O3 O 0.3666(3) 0.2249(3) 0.3215(3) 0.075(2) Uani 1 1 d . . .
C1 C 0.4184(5) 0.2980(5) 0.2863(4) 0.076(3) Uani 1 1 d . . .
C2 C 0.4081(4) 0.2363(4) 0.2990(4) 0.061(2) Uani 1 1 d . . .
N1 N 0.4468(3) 0.2036(3) 0.2831(3) 0.0517(17) Uani 1 1 d . . .
C3 C 0.4391(3) 0.1460(3) 0.2942(3) 0.0464(18) Uani 1 1 d . . .
C4 C 0.4539(4) 0.1254(4) 0.3401(3) 0.057(2) Uani 1 1 d . . .
C5 C 0.4477(4) 0.0693(4) 0.3494(4) 0.065(3) Uani 1 1 d . . .
H5 H 0.4606 0.0542 0.3792 0.078 Uiso 1 1 calc R U .
C6 C 0.4226(4) 0.0360(4) 0.3142(4) 0.070(3) Uani 1 1 d . . .
H6 H 0.4164 -0.0008 0.3217 0.084 Uiso 1 1 calc R U .
C7 C 0.4069(4) 0.0567(5) 0.2689(4) 0.065(3) Uani 1 1 d . . .
H7 H 0.3907 0.0338 0.2454 0.078 Uiso 1 1 calc R U .
C8 C 0.4150(4) 0.1120(4) 0.2576(3) 0.061(3) Uani 1 1 d . . .
C9 C 0.3966(5) 0.1356(5) 0.2093(4) 0.072(3) Uani 1 1 d . . .
H9A H 0.4002 0.1086 0.1831 0.107 Uiso 1 1 calc R U .
H9B H 0.4180 0.1671 0.2012 0.107 Uiso 1 1 calc R U .
H9C H 0.3595 0.1463 0.2122 0.107 Uiso 1 1 calc R U .
C10 C 0.4766(5) 0.1628(5) 0.3810(4) 0.079(3) Uani 1 1 d . . .
H10A H 0.5071 0.1824 0.3680 0.119 Uiso 1 1 calc R U .
H10B H 0.4876 0.1410 0.4093 0.119 Uiso 1 1 calc R U .
H10C H 0.4495 0.1884 0.3914 0.119 Uiso 1 1 calc R U .
O11 O 0.5706(3) 0.2883(3) 0.2271(3) 0.077(2) Uani 1 1 d . . .
O12 O 0.6552(3) 0.2840(4) 0.2047(3) 0.088(2) Uani 1 1 d . . .
O13 O 0.6457(3) 0.1702(3) 0.1995(3) 0.079(2) Uani 1 1 d . . .
C11 C 0.6119(4) 0.2609(5) 0.2157(3) 0.063(3) Uani 1 1 d . . .
C12 C 0.6068(3) 0.1988(4) 0.2149(3) 0.055(2) Uani 1 1 d . . .
N11 N 0.5605(3) 0.1807(3) 0.2297(3) 0.0532(17) Uani 1 1 d . . .
C13 C 0.5505(3) 0.1234(4) 0.2235(3) 0.051(2) Uani 1 1 d . . .
C14 C 0.5315(4) 0.1036(4) 0.1775(4) 0.060(2) Uani 1 1 d . . .
C15 C 0.5203(5) 0.0485(5) 0.1720(5) 0.080(3) Uani 1 1 d . . .
H15 H 0.5072 0.0353 0.1414 0.096 Uiso 1 1 calc R U .
C16 C 0.5289(5) 0.0113(5) 0.2132(5) 0.085(4) Uani 1 1 d . . .
H16 H 0.5204 -0.0258 0.2104 0.102 Uiso 1 1 calc R U .
C17 C 0.5499(5) 0.0323(5) 0.2567(4) 0.070(3) Uani 1 1 d . . .
H17 H 0.5569 0.0083 0.2831 0.084 Uiso 1 1 calc R U .
C18 C 0.5613(4) 0.0876(4) 0.2634(3) 0.056(2) Uani 1 1 d . . .
C19 C 0.5867(5) 0.1092(5) 0.3110(4) 0.077(3) Uani 1 1 d . . .
H19A H 0.5790 0.0846 0.3384 0.115 Uiso 1 1 calc R U .
H19B H 0.5723 0.1449 0.3185 0.115 Uiso 1 1 calc R U .
H19C H 0.6249 0.1119 0.3065 0.115 Uiso 1 1 calc R U .
C20 C 0.5245(5) 0.1420(5) 0.1323(4) 0.079(3) Uani 1 1 d . . .
H20A H 0.4963 0.1285 0.1110 0.119 Uiso 1 1 calc R U .
H20B H 0.5575 0.1435 0.1136 0.119 Uiso 1 1 calc R U .
H20C H 0.5155 0.1782 0.1440 0.119 Uiso 1 1 calc R U .
O21 O 0.2530(3) 0.1028(3) 0.0498(2) 0.0558(15) Uani 1 1 d . . .
O22 O 0.2531(3) 0.1413(3) -0.0256(2) 0.0672(19) Uani 1 1 d . . .
O23 O 0.2592(4) 0.2449(3) 0.0201(3) 0.093(3) Uani 1 1 d . . .
C21 C 0.2539(4) 0.1447(4) 0.0207(3) 0.056(2) Uani 1 1 d . . .
C22 C 0.2560(4) 0.2014(4) 0.0463(3) 0.062(3) Uani 1 1 d . . .
N21 N 0.2546(3) 0.1986(3) 0.0967(3) 0.0551(19) Uani 1 1 d . . .
C23 C 0.2547(5) 0.2488(4) 0.1256(3) 0.059(3) Uani 1 1 d . . .
C24 C 0.3042(5) 0.2732(4) 0.1363(3) 0.067(3) Uani 1 1 d . . .
C25 C 0.3005(6) 0.3226(5) 0.1669(4) 0.085(4) Uani 1 1 d . . .
H25 H 0.3318 0.3404 0.1770 0.102 Uiso 1 1 calc R U .
C26 C 0.2506(7) 0.3436(5) 0.1812(4) 0.088(4) Uani 1 1 d . . .
H26 H 0.2490 0.3768 0.1984 0.106 Uiso 1 1 calc R U .
C27 C 0.2072(6) 0.3181(5) 0.1711(4) 0.078(3) Uani 1 1 d . . .
H27 H 0.1750 0.3323 0.1832 0.093 Uiso 1 1 calc R U .
C28 C 0.2057(5) 0.2702(4) 0.1427(3) 0.065(3) Uani 1 1 d . . .
C29 C 0.1545(5) 0.2385(7) 0.1281(6) 0.105(5) Uani 1 1 d . . .
H29A H 0.1285 0.2417 0.1547 0.157 Uiso 1 1 calc R U .
H29B H 0.1632 0.2005 0.1231 0.157 Uiso 1 1 calc R U .
H29C H 0.1399 0.2535 0.0976 0.157 Uiso 1 1 calc R U .
C30 C 0.3566(5) 0.2523(5) 0.1178(5) 0.082(3) Uani 1 1 d . . .
H30A H 0.3543 0.2133 0.1125 0.122 Uiso 1 1 calc R U .
H30B H 0.3840 0.2599 0.1424 0.122 Uiso 1 1 calc R U .
H30C H 0.3656 0.2700 0.0867 0.122 Uiso 1 1 calc R U .
O31 O 0.2554(3) 0.1389(3) 0.1962(2) 0.0527(15) Uani 1 1 d . . .
O32 O 0.2602(3) 0.1010(3) 0.2716(2) 0.0656(18) Uani 1 1 d . . .
O33 O 0.2477(3) -0.0012(3) 0.2257(3) 0.081(2) Uani 1 1 d . . .
C31 C 0.2551(3) 0.0966(5) 0.2254(3) 0.056(2) Uani 1 1 d . . .
C32 C 0.2520(4) 0.0405(4) 0.1994(3) 0.054(2) Uani 1 1 d . . .
N31 N 0.2553(3) 0.0441(3) 0.1496(3) 0.0512(17) Uani 1 1 d . . .
C33 C 0.2570(4) -0.0052(4) 0.1206(3) 0.052(2) Uani 1 1 d . . .
C34 C 0.2083(5) -0.0281(5) 0.1024(4) 0.070(3) Uani 1 1 d . . .
C35 C 0.2107(7) -0.0762(5) 0.0734(4) 0.090(4) Uani 1 1 d . . .
H35 H 0.1793 -0.0928 0.0619 0.108 Uiso 1 1 calc R U .
C36 C 0.2607(7) -0.0989(5) 0.0619(5) 0.088(4) Uani 1 1 d . . .
H36 H 0.2626 -0.1303 0.0420 0.105 Uiso 1 1 calc R U .
C37 C 0.3071(6) -0.0757(5) 0.0796(4) 0.081(3) Uani 1 1 d . . .
H37 H 0.3399 -0.0920 0.0721 0.097 Uiso 1 1 calc R U .
C38 C 0.3061(4) -0.0281(4) 0.1085(3) 0.060(2) Uani 1 1 d . . .
C39 C 0.3571(5) -0.0033(6) 0.1269(5) 0.087(4) Uani 1 1 d . . .
H39A H 0.3521 0.0354 0.1319 0.130 Uiso 1 1 calc R U .
H39B H 0.3850 -0.0092 0.1025 0.130 Uiso 1 1 calc R U .
H39C H 0.3672 -0.0202 0.1582 0.130 Uiso 1 1 calc R U .
C40 C 0.1537(5) -0.0023(7) 0.1165(7) 0.111(5) Uani 1 1 d . . .
H40A H 0.1251 -0.0247 0.1036 0.166 Uiso 1 1 calc R U .
H40B H 0.1512 0.0338 0.1021 0.166 Uiso 1 1 calc R U .
H40C H 0.1507 0.0002 0.1525 0.166 Uiso 1 1 calc R U .
O41 O 0.0592(2) 0.5559(3) 0.4923(2) 0.0582(15) Uani 1 1 d . . .
O42 O 0.1407(3) 0.5652(3) 0.4616(3) 0.0661(18) Uani 1 1 d . . .
O43 O 0.1403(3) 0.4576(3) 0.4323(3) 0.0680(18) Uani 1 1 d . . .
C41 C 0.1022(3) 0.5378(4) 0.4694(3) 0.051(2) Uani 1 1 d . . .
C42 C 0.1000(3) 0.4778(4) 0.4530(3) 0.0481(19) Uani 1 1 d . . .
N41 N 0.0540(3) 0.4528(3) 0.4635(3) 0.0507(17) Uani 1 1 d . . .
C43 C 0.0482(4) 0.3955(4) 0.4534(4) 0.058(2) Uani 1 1 d . . .
C44 C 0.0212(5) 0.3797(5) 0.4123(5) 0.082(4) Uani 1 1 d . . .
C45 C 0.0200(6) 0.3191(7) 0.4033(6) 0.112(6) Uani 1 1 d . . .
H45 H 0.0025 0.3047 0.3753 0.134 Uiso 1 1 calc R U .
C46 C 0.0447(7) 0.2855(6) 0.4364(7) 0.115(6) Uani 1 1 d . . .
H46 H 0.0446 0.2479 0.4300 0.138 Uiso 1 1 calc R U .
C47 C 0.0695(6) 0.3035(6) 0.4784(6) 0.097(4) Uani 1 1 d . . .
H47 H 0.0844 0.2786 0.5009 0.116 Uiso 1 1 calc R U .
C48 C 0.0725(4) 0.3586(4) 0.4876(5) 0.074(3) Uani 1 1 d . . .
C49 C 0.1032(6) 0.3802(5) 0.5333(5) 0.091(4) Uani 1 1 d . . .
H49A H 0.1411 0.3802 0.5261 0.137 Uiso 1 1 calc R U .
H49B H 0.0962 0.3571 0.5618 0.137 Uiso 1 1 calc R U .
H49C H 0.0917 0.4170 0.5406 0.137 Uiso 1 1 calc R U .
C50 C -0.0084(6) 0.4199(7) 0.3760(5) 0.110(5) Uani 1 1 d . . .
H50A H 0.0133 0.4260 0.3466 0.165 Uiso 1 1 calc R U .
H50B H -0.0146 0.4542 0.3928 0.165 Uiso 1 1 calc R U .
H50C H -0.0422 0.4042 0.3661 0.165 Uiso 1 1 calc R U .
O51 O 0.4442(2) 0.5550(2) 0.4794(3) 0.0592(16) Uani 1 1 d . . .
O52 O 0.3652(3) 0.5607(3) 0.4406(3) 0.0674(18) Uani 1 1 d . . .
O53 O 0.3669(3) 0.4482(3) 0.4259(3) 0.0672(18) Uani 1 1 d . . .
C51 C 0.4032(4) 0.5339(4) 0.4550(3) 0.053(2) Uani 1 1 d . . .
C52 C 0.4052(3) 0.4711(4) 0.4461(3) 0.0488(19) Uani 1 1 d . . .
N51 N 0.4491(3) 0.4486(3) 0.4647(3) 0.0499(17) Uani 1 1 d . . .
C53 C 0.4559(3) 0.3901(3) 0.4634(3) 0.0475(19) Uani 1 1 d . . .
C54 C 0.4834(4) 0.3661(4) 0.4238(4) 0.058(2) Uani 1 1 d . . .
C55 C 0.4914(5) 0.3090(5) 0.4259(4) 0.075(3) Uani 1 1 d . . .
H55 H 0.5103 0.2920 0.4000 0.090 Uiso 1 1 calc R U .
C56 C 0.4724(4) 0.2776(4) 0.4648(4) 0.068(3) Uani 1 1 d . . .
H56 H 0.4785 0.2399 0.4653 0.082 Uiso 1 1 calc R U .
C57 C 0.4434(5) 0.3028(4) 0.5039(4) 0.069(3) Uani 1 1 d . . .
H57 H 0.4297 0.2815 0.5300 0.083 Uiso 1 1 calc R U .
C58 C 0.4349(4) 0.3595(4) 0.5042(3) 0.054(2) Uani 1 1 d . . .
C59 C 0.4050(5) 0.3874(5) 0.5468(4) 0.080(3) Uani 1 1 d . . .
H59A H 0.4053 0.3640 0.5759 0.120 Uiso 1 1 calc R U .
H59B H 0.3686 0.3942 0.5367 0.120 Uiso 1 1 calc R U .
H59C H 0.4223 0.4215 0.5548 0.120 Uiso 1 1 calc R U .
C60 C 0.5046(6) 0.3978(5) 0.3800(5) 0.090(4) Uani 1 1 d . . .
H60A H 0.4811 0.3929 0.3516 0.134 Uiso 1 1 calc R U .
H60B H 0.5399 0.3848 0.3717 0.134 Uiso 1 1 calc R U .
H60C H 0.5063 0.4361 0.3886 0.134 Uiso 1 1 calc R U .
O1W O 0.2249(7) 0.1728(11) 0.3694(6) 0.094(8) Uiso 0.57(5) 1 d . . P
O1WA O 0.2281(11) 0.2093(19) 0.3705(10) 0.120(13) Uiso 0.43(5) 1 d . . P
O2W O 0.3342(5) 0.1970(7) 0.4664(4) 0.150(5) Uani 1 1 d . . .
O3W O 0.2669(4) 0.3579(5) 0.3203(4) 0.114(3) Uani 1 1 d . . .
O4W O 0.1896(4) 0.4312(4) 0.2810(3) 0.093(3) Uani 1 1 d . . .
O5W O 0.1808(5) 0.2360(6) 0.4527(6) 0.161(5) Uani 1 1 d . . .
O6W O 0.2102(3) 0.5066(4) 0.3648(3) 0.080(2) Uani 1 1 d . . .
O7W O 0.3464(7) 0.4354(6) 0.2671(13) 0.309(17) Uani 1 1 d . . .
O8W O 0.5829(5) 0.3998(5) 0.2477(5) 0.140(4) Uani 1 1 d . . .
O9W O 0.3968(6) 0.6661(4) 0.4936(6) 0.154(5) Uani 1 1 d . . .
O10W O 0.4117(6) 0.1588(6) 0.5203(6) 0.172(6) Uani 1 1 d . . .

loop_
_atom_site_aniso_label
_atom_site_aniso_U_11
_atom_site_aniso_U_22
_atom_site_aniso_U_33
_atom_site_aniso_U_23
_atom_site_aniso_U_13
_atom_site_aniso_U_12
Pd1 0.0456(4) 0.0493(4) 0.0682(5) -0.0023(3) 0.0133(3) -0.0011(3)
Pd2 0.0605(4) 0.0415(4) 0.0327(3) 0.0022(2) 0.0030(2) 0.0041(3)
Pd3 0.0362(4) 0.0511(5) 0.0506(5) -0.0026(4) 0.0093(4) -0.0013(4)
Pd4 0.0409(5) 0.0371(5) 0.0561(5) 0.0009(4) -0.0107(4) -0.0030(4)
Cs1 0.0874(6) 0.1047(7) 0.1076(7) 0.0242(5) -0.0132(5) -0.0054(5)
Cs2 0.0872(5) 0.0821(5) 0.0653(4) -0.0018(3) -0.0121(3) 0.0174(4)
Cs3 0.0672(4) 0.1186(7) 0.0727(4) -0.0339(4) -0.0093(3) 0.0243(4)
Cs4 0.0700(5) 0.0911(6) 0.0869(5) -0.0322(4) 0.0132(4) -0.0005(4)
Cs5 0.0524(3) 0.0604(4) 0.0555(3) 0.0060(3) 0.0028(2) -0.0006(2)
Cs6 0.0619(4) 0.1036(6) 0.0664(4) 0.0126(4) 0.0023(3) -0.0057(4)
O1 0.073(5) 0.054(4) 0.131(7) 0.000(4) 0.042(5) 0.003(4)
O2 0.086(6) 0.074(5) 0.140(7) -0.010(5) 0.040(5) 0.028(5)
O3 0.050(4) 0.091(5) 0.084(5) -0.018(4) 0.025(4) -0.003(4)
C1 0.079(8) 0.062(7) 0.086(7) -0.008(5) 0.013(6) 0.000(6)
C2 0.063(6) 0.050(5) 0.070(6) -0.009(4) 0.011(5) 0.001(4)
N1 0.044(4) 0.055(4) 0.056(4) -0.009(3) 0.008(3) 0.000(3)
C3 0.037(4) 0.049(5) 0.053(4) -0.001(4) 0.010(3) -0.008(4)
C4 0.041(5) 0.079(7) 0.051(5) -0.009(4) 0.006(4) 0.006(4)
C5 0.068(6) 0.070(7) 0.057(5) 0.008(5) 0.005(5) 0.018(5)
C6 0.072(7) 0.047(5) 0.090(7) 0.012(5) 0.024(6) 0.002(5)
C7 0.051(5) 0.075(7) 0.069(6) -0.011(5) 0.005(5) -0.012(5)
C8 0.050(5) 0.075(7) 0.056(5) -0.018(5) 0.015(4) -0.016(5)
C9 0.067(6) 0.085(7) 0.063(6) 0.005(5) -0.010(5) -0.006(6)
C10 0.081(8) 0.090(8) 0.066(6) -0.009(6) -0.009(6) 0.005(6)
O11 0.054(4) 0.056(4) 0.119(6) 0.008(4) 0.026(4) -0.004(3)
O12 0.063(5) 0.096(6) 0.105(6) 0.016(5) 0.033(4) -0.017(4)
O13 0.062(4) 0.082(5) 0.095(5) -0.008(4) 0.024(4) 0.005(4)
C11 0.054(6) 0.082(7) 0.054(5) 0.007(5) 0.003(4) -0.010(5)
C12 0.041(5) 0.069(6) 0.055(5) -0.010(4) 0.008(4) -0.003(4)
N11 0.051(4) 0.050(4) 0.059(4) -0.002(3) 0.007(3) 0.001(3)
C13 0.045(5) 0.050(5) 0.057(5) -0.007(4) 0.011(4) 0.005(4)
C14 0.049(5) 0.071(6) 0.060(5) -0.009(5) -0.001(4) -0.002(5)
C15 0.068(7) 0.089(9) 0.083(7) -0.033(7) 0.015(6) -0.015(6)
C16 0.082(8) 0.065(7) 0.107(9) -0.014(7) 0.030(7) -0.009(6)
C17 0.077(7) 0.069(7) 0.064(6) 0.006(5) 0.016(5) 0.000(6)
C18 0.053(5) 0.059(6) 0.057(5) -0.003(4) 0.002(4) 0.003(4)
C19 0.083(8) 0.086(8) 0.061(6) -0.001(5) -0.007(5) 0.008(6)
C20 0.095(9) 0.093(8) 0.050(5) 0.004(5) 0.001(5) 0.006(7)
O21 0.085(5) 0.044(3) 0.039(3) 0.000(3) 0.002(3) 0.003(3)
O22 0.093(5) 0.073(5) 0.036(3) 0.001(3) 0.008(3) -0.003(4)
O23 0.173(9) 0.055(5) 0.052(4) 0.016(3) -0.006(5) -0.014(5)
C21 0.071(6) 0.060(6) 0.035(4) 0.005(4) 0.002(4) 0.002(4)
C22 0.099(8) 0.044(5) 0.044(4) 0.009(4) -0.005(5) 0.004(5)
N21 0.082(5) 0.041(4) 0.043(4) 0.003(3) 0.006(3) 0.007(4)
C23 0.095(8) 0.042(5) 0.041(5) 0.007(4) -0.002(4) 0.003(5)
C24 0.105(9) 0.048(5) 0.049(5) 0.003(4) -0.004(5) 0.008(6)
C25 0.133(12) 0.061(7) 0.059(6) -0.010(5) -0.005(7) -0.025(7)
C26 0.141(13) 0.062(7) 0.061(6) -0.013(6) 0.010(7) 0.018(8)
C27 0.102(9) 0.061(7) 0.070(7) -0.003(5) 0.021(6) 0.009(7)
C28 0.083(7) 0.057(6) 0.054(5) 0.005(4) 0.009(5) 0.018(5)
C29 0.072(8) 0.122(12) 0.120(12) -0.006(9) -0.003(8) 0.009(8)
C30 0.079(8) 0.088(8) 0.077(7) -0.003(6) 0.009(6) -0.010(6)
O31 0.078(4) 0.050(3) 0.031(3) 0.000(2) -0.001(3) 0.010(3)
O32 0.082(5) 0.079(5) 0.036(3) 0.007(3) 0.000(3) 0.010(4)
O33 0.114(7) 0.070(5) 0.057(4) 0.025(4) 0.016(4) 0.000(4)
C31 0.046(5) 0.078(7) 0.044(5) 0.000(4) 0.004(4) 0.003(4)
C32 0.065(6) 0.054(5) 0.043(4) 0.011(4) 0.002(4) 0.003(4)
N31 0.067(5) 0.041(4) 0.045(4) 0.001(3) 0.007(3) 0.003(3)
C33 0.069(6) 0.044(5) 0.042(4) 0.001(4) 0.004(4) -0.001(4)
C34 0.087(8) 0.066(6) 0.058(5) 0.015(5) 0.001(5) -0.015(6)
C35 0.135(12) 0.063(7) 0.072(7) -0.003(6) -0.006(7) -0.024(8)
C36 0.145(13) 0.041(6) 0.077(8) -0.003(5) -0.004(8) 0.004(7)
C37 0.110(10) 0.067(7) 0.066(6) -0.007(5) 0.003(6) 0.024(7)
C38 0.078(7) 0.046(5) 0.055(5) 0.011(4) 0.004(5) 0.010(5)
C39 0.071(8) 0.087(8) 0.103(9) -0.001(7) -0.008(7) 0.020(6)
C40 0.067(8) 0.112(12) 0.154(14) 0.024(10) -0.011(9) 0.002(8)
O41 0.053(4) 0.057(4) 0.065(4) -0.005(3) 0.015(3) -0.004(3)
O42 0.050(4) 0.072(4) 0.077(4) -0.010(3) 0.017(3) -0.018(3)
O43 0.051(4) 0.072(5) 0.081(4) 0.000(4) 0.018(3) -0.004(3)
C41 0.041(5) 0.066(6) 0.047(4) 0.004(4) 0.001(4) -0.004(4)
C42 0.036(4) 0.059(5) 0.049(4) -0.003(4) 0.008(3) 0.002(4)
N41 0.044(4) 0.050(4) 0.058(4) -0.007(3) 0.011(3) -0.002(3)
C43 0.053(5) 0.052(5) 0.069(6) -0.010(5) 0.023(5) -0.005(4)
C44 0.066(7) 0.069(7) 0.111(10) -0.013(6) 0.036(7) -0.012(6)
C45 0.101(11) 0.117(12) 0.117(11) -0.059(10) 0.051(9) -0.059(10)
C46 0.141(14) 0.056(8) 0.148(15) 0.000(9) 0.082(12) -0.018(9)
C47 0.093(10) 0.077(9) 0.121(11) -0.009(8) 0.038(9) -0.011(7)
C48 0.063(6) 0.056(6) 0.103(8) 0.007(6) 0.040(6) 0.001(5)
C49 0.109(10) 0.082(8) 0.082(8) 0.022(6) 0.006(7) 0.006(7)
C50 0.096(10) 0.162(16) 0.073(8) 0.010(8) -0.011(7) -0.027(10)
O51 0.049(3) 0.045(3) 0.084(4) -0.005(3) -0.022(3) -0.001(3)
O52 0.057(4) 0.058(4) 0.087(5) 0.000(3) -0.013(3) 0.013(3)
O53 0.045(3) 0.071(4) 0.086(4) -0.025(4) -0.018(3) 0.006(3)
C51 0.047(5) 0.054(5) 0.057(5) 0.003(4) -0.006(4) 0.006(4)
C52 0.041(4) 0.048(5) 0.057(5) -0.007(4) -0.010(4) -0.003(4)
N51 0.045(4) 0.041(4) 0.063(4) -0.003(3) -0.015(3) 0.000(3)
C53 0.043(4) 0.037(4) 0.063(5) 0.003(4) -0.011(4) -0.006(3)
C54 0.050(5) 0.052(5) 0.071(6) -0.006(4) 0.006(4) -0.001(4)
C55 0.074(7) 0.072(7) 0.080(7) -0.012(6) 0.001(6) 0.006(6)
C56 0.084(7) 0.043(5) 0.077(6) -0.004(5) -0.022(6) 0.009(5)
C57 0.089(8) 0.051(6) 0.067(6) 0.012(5) -0.016(5) -0.015(5)
C58 0.057(5) 0.059(5) 0.047(4) -0.001(4) -0.011(4) 0.001(4)
C59 0.091(8) 0.078(8) 0.071(7) 0.001(5) 0.003(6) -0.009(6)
C60 0.110(10) 0.073(8) 0.086(8) 0.001(6) 0.036(7) -0.012(7)
O2W 0.142(11) 0.208(15) 0.101(8) 0.006(8) -0.001(7) 0.024(10)
O3W 0.084(6) 0.157(10) 0.101(7) 0.041(6) -0.016(5) -0.010(6)
O4W 0.127(7) 0.081(5) 0.071(5) 0.001(4) 0.009(5) 0.007(5)
O5W 0.147(11) 0.139(11) 0.196(13) -0.014(9) -0.064(10) 0.025(9)
O6W 0.058(4) 0.113(6) 0.069(4) -0.012(4) 0.001(3) -0.009(4)
O7W 0.169(17) 0.079(9) 0.68(5) -0.039(18) -0.06(2) 0.012(10)
O8W 0.130(10) 0.106(8) 0.183(12) -0.006(8) 0.006(8) 0.000(7)
O9W 0.164(12) 0.078(7) 0.219(14) 0.001(8) 0.032(10) 0.013(7)
O10W 0.153(12) 0.141(11) 0.222(15) -0.055(10) -0.066(11) 0.030(9)

loop_
_atom_type_symbol
_atom_type_description
_atom_type_scat_dispersion_real
_atom_type_scat_dispersion_imag
_atom_type_scat_source
C C 0.0033 0.0016 'International Tables Vol C Tables 4.2.6.8 and 6.1.1.4'
H H 0.0000 0.0000 'International Tables Vol C Tables 4.2.6.8 and 6.1.1.4'
N N 0.0061 0.0033 'International Tables Vol C Tables 4.2.6.8 and 6.1.1.4'
O O 0.0106 0.0060 'International Tables Vol C Tables 4.2.6.8 and 6.1.1.4'
Pd Pd -0.9988 1.0072 'International Tables Vol C Tables 4.2.6.8 and 6.1.1.4'
Cs Cs -0.3680 2.1192 'International Tables Vol C Tables 4.2.6.8 and 6.1.1.4'

loop_
_geom_angle_atom_site_label_1
_geom_angle_atom_site_label_2
_geom_angle_atom_site_label_3
_geom_angle
_geom_angle_site_symmetry_1
_geom_angle_site_symmetry_3
N1 Pd1 O1 82.1(3) . .
N1 Pd1 O11 171.0(3) . .
O1 Pd1 O11 90.2(3) . .
N1 Pd1 N11 106.4(3) . .
O1 Pd1 N11 171.5(3) . .
O11 Pd1 N11 81.3(3) . .
O31 Pd2 O21 179.2(3) . .
O31 Pd2 N31 81.9(3) . .
O21 Pd2 N31 97.5(3) . .
O31 Pd2 N21 97.9(3) . .
O21 Pd2 N21 82.7(3) . .
N31 Pd2 N21 179.4(3) . .
O41 Pd3 O41 180.0 . 5_566
O41 Pd3 N41 81.4(3) . .
O41 Pd3 N41 98.6(3) 5_566 .
O41 Pd3 N41 98.6(3) . 5_566
O41 Pd3 N41 81.4(3) 5_566 5_566
N41 Pd3 N41 180.0(3) . 5_566
O51 Pd4 O51 180.0(4) 5_666 .
O51 Pd4 N51 98.5(3) 5_666 .
O51 Pd4 N51 81.5(3) . .
O51 Pd4 N51 81.5(3) 5_666 5_666
O51 Pd4 N51 98.5(3) . 5_666
N51 Pd4 N51 180.0(4) . 5_666
O1W Cs1 O3 90.0(5) . .
O1W Cs1 O42 121.7(4) . 8_655
O3 Cs1 O42 129.3(2) . 8_655
O1W Cs1 O6W 100.9(6) . 8_655
O3 Cs1 O6W 148.30(19) . 8_655
O42 Cs1 O6W 69.01(19) 8_655 8_655
O1W Cs1 O1WA 16.0(6) . .
O3 Cs1 O1WA 76.1(7) . .
O42 Cs1 O1WA 125.5(5) 8_655 .
O6W Cs1 O1WA 116.8(8) 8_655 .
O1W Cs1 O2W 83.2(5) . .
O3 Cs1 O2W 82.7(3) . .
O42 Cs1 O2W 65.3(3) 8_655 .
O6W Cs1 O2W 127.9(3) 8_655 .
O1WA Cs1 O2W 74.0(6) . .
O1W Cs1 O32 68.7(4) . .
O3 Cs1 O32 88.3(2) . .
O42 Cs1 O32 137.6(2) 8_655 .
O6W Cs1 O32 68.7(2) 8_655 .
O1WA Cs1 O32 76.6(6) . .
O2W Cs1 O32 150.5(3) . .
O1W Cs1 C4 151.2(5) . .
O3 Cs1 C4 61.4(2) . .
O42 Cs1 C4 82.6(2) 8_655 .
O6W Cs1 C4 102.6(2) 8_655 .
O1WA Cs1 C4 137.2(7) . .
O2W Cs1 C4 95.3(3) . .
O32 Cs1 C4 105.0(2) . .
O1W Cs1 C5 169.3(4) . .
O3 Cs1 C5 84.0(2) . .
O42 Cs1 C5 68.7(2) 8_655 .
O6W Cs1 C5 80.2(2) 8_655 .
O1WA Cs1 C5 160.0(7) . .
O2W Cs1 C5 104.7(3) . .
O32 Cs1 C5 102.2(2) . .
C4 Cs1 C5 23.2(2) . .
O1W Cs1 C3 132.2(5) . .
O3 Cs1 C3 47.67(19) . .
O42 Cs1 C3 104.42(19) 8_655 .
O6W Cs1 C3 107.17(19) 8_655 .
O1WA Cs1 C3 121.6(7) . .
O2W Cs1 C3 107.3(3) . .
O32 Cs1 C3 86.40(19) . .
C4 Cs1 C3 22.1(2) . .
C5 Cs1 C3 38.9(2) . .
O1W Cs1 C6 150.6(5) . .
O3 Cs1 C6 91.7(2) . .
O42 Cs1 C6 78.6(2) 8_655 .
O6W Cs1 C6 64.5(2) 8_655 .
O1WA Cs1 C6 155.5(5) . .
O2W Cs1 C6 126.1(3) . .
O32 Cs1 C6 82.0(2) . .
C4 Cs1 C6 39.3(2) . .
C5 Cs1 C6 21.9(2) . .
C3 Cs1 C6 44.3(2) . .
O1W Cs1 C8 125.4(4) . .
O3 Cs1 C8 59.1(2) . .
O42 Cs1 C8 112.4(2) 8_655 .
O6W Cs1 C8 91.0(2) 8_655 .
O1WA Cs1 C8 121.2(6) . .
O2W Cs1 C8 128.8(3) . .
O32 Cs1 C8 66.84(19) . .
C4 Cs1 C8 38.2(2) . .
C5 Cs1 C8 43.9(2) . .
C3 Cs1 C8 21.50(19) . .
C6 Cs1 C8 36.9(2) . .
O1WA Cs2 O12 67.2(7) . 6_556
O1WA Cs2 O3 77.0(6) . .
O12 Cs2 O3 134.4(2) 6_556 .
O1WA Cs2 O31 112.3(9) . .
O12 Cs2 O31 114.65(19) 6_556 .
O3 Cs2 O31 104.34(18) . .
O1WA Cs2 O3W 80.0(9) . .
O12 Cs2 O3W 65.9(2) 6_556 .
O3 Cs2 O3W 81.2(2) . .
O31 Cs2 O3W 167.2(2) . .
O1WA Cs2 O1W 15.5(7) . .
O12 Cs2 O1W 74.7(4) 6_556 .
O3 Cs2 O1W 78.2(3) . .
O31 Cs2 O1W 96.9(4) . .
O3W Cs2 O1W 95.5(5) . .
O1WA Cs2 O32 74.6(9) . .
O12 Cs2 O32 111.9(2) 6_556 .
O3 Cs2 O32 83.33(19) . .
O31 Cs2 O32 40.06(15) . .
O3W Cs2 O32 152.6(2) . .
O1W Cs2 O32 59.2(4) . .
O1WA Cs2 O13 54.3(7) . 6_556
O12 Cs2 O13 51.4(2) 6_556 6_556
O3 Cs2 O13 124.19(19) . 6_556
O31 Cs2 O13 75.19(19) . 6_556
O3W Cs2 O13 111.5(2) . 6_556
O1W Cs2 O13 47.5(3) . 6_556
O32 Cs2 O13 60.50(18) . 6_556
O1WA Cs2 C26 140.8(8) . .
O12 Cs2 C26 79.4(3) 6_556 .
O3 Cs2 C26 117.0(3) . .
O31 Cs2 C26 99.8(2) . .
O3W Cs2 C26 67.5(3) . .
O1W Cs2 C26 153.3(4) . .
O32 Cs2 C26 139.9(2) . .
O13 Cs2 C26 118.0(3) 6_556 .
O1WA Cs2 C27 135.5(7) . .
O12 Cs2 C27 68.3(3) 6_556 .
O3 Cs2 C27 137.7(3) . .
O31 Cs2 C27 88.3(2) . .
O3W Cs2 C27 80.2(3) . .
O1W Cs2 C27 141.2(4) . .
O32 Cs2 C27 125.6(2) . .
O13 Cs2 C27 98.0(3) 6_556 .
C26 Cs2 C27 21.1(3) . .
O1WA Cs2 C25 157.5(9) . .
O12 Cs2 C25 102.5(3) 6_556 .
O3 Cs2 C25 100.0(3) . .
O31 Cs2 C25 90.1(2) . .
O3W Cs2 C25 77.5(2) . .
O1W Cs2 C25 173.0(5) . .
O32 Cs2 C25 127.6(2) . .
O13 Cs2 C25 135.5(3) 6_556 .
C26 Cs2 C25 23.0(3) . .
C27 Cs2 C25 38.8(3) . .
O1WA Cs2 C31 93.1(9) . .
O12 Cs2 C31 114.0(2) 6_556 .
O3 Cs2 C31 94.6(2) . .
O31 Cs2 C31 20.15(17) . .
O3W Cs2 C31 172.6(2) . .
O1W Cs2 C31 77.6(4) . .
O32 Cs2 C31 19.95(18) . .
O13 Cs2 C31 65.75(19) 6_556 .
C26 Cs2 C31 119.9(3) . .
C27 Cs2 C31 106.9(2) . .
C25 Cs2 C31 109.4(2) . .
O22 Cs3 O2 137.1(2) 7_566 .
O22 Cs3 O3W 82.4(2) 7_566 .
O2 Cs3 O3W 57.5(3) . .
O22 Cs3 O3 141.25(19) 7_566 .
O2 Cs3 O3 50.8(2) . .
O3W Cs3 O3 79.2(3) . .
O22 Cs3 O2W 88.7(3) 7_566 .
O2 Cs3 O2W 125.9(3) . .
O3W Cs3 O2W 126.4(3) . .
O3 Cs3 O2W 75.7(3) . .
O22 Cs3 O53 72.84(19) 7_566 .
O2 Cs3 O53 87.2(2) . .
O3W Cs3 O53 83.7(3) . .
O3 Cs3 O53 137.38(19) . .
O2W Cs3 O53 142.8(3) . .
O22 Cs3 C57 97.2(2) 7_566 .
O2 Cs3 C57 117.4(3) . .
O3W Cs3 C57 164.8(3) . .
O3 Cs3 C57 109.1(2) . .
O2W Cs3 C57 68.7(3) . .
O53 Cs3 C57 81.7(2) . .
O22 Cs3 C58 87.0(2) 7_566 .
O2 Cs3 C58 115.3(2) . .
O3W Cs3 C58 143.2(3) . .
O3 Cs3 C58 126.8(2) . .
O2W Cs3 C58 88.3(3) . .
O53 Cs3 C58 59.49(19) . .
C57 Cs3 C58 22.5(2) . .
O22 Cs3 C53 98.9(2) 7_566 .
O2 Cs3 C53 94.0(2) . .
O3W Cs3 C53 126.1(2) . .
O3 Cs3 C53 119.52(19) . .
O2W Cs3 C53 107.5(3) . .
O53 Cs3 C53 47.17(17) . .
C57 Cs3 C53 38.8(2) . .
C58 Cs3 C53 22.5(2) . .
O22 Cs3 C56 119.4(2) 7_566 .
O2 Cs3 C56 98.2(2) . .
O3W Cs3 C56 155.4(3) . .
O3 Cs3 C56 88.2(2) . .
O2W Cs3 C56 69.3(3) . .
O53 Cs3 C56 91.71(19) . .
C57 Cs3 C56 22.4(2) . .
C58 Cs3 C56 39.3(2) . .
C53 Cs3 C56 44.5(2) . .
O22 Cs3 C55 131.9(2) 7_566 .
O2 Cs3 C55 79.1(3) . .
O3W Cs3 C55 134.6(3) . .
O3 Cs3 C55 83.7(2) . .
O2W Cs3 C55 88.5(3) . .
O53 Cs3 C55 81.2(2) . .
C57 Cs3 C55 38.3(3) . .
C58 Cs3 C55 44.9(2) . .
C53 Cs3 C55 37.7(2) . .
C56 Cs3 C55 21.4(2) . .
O22 Cs3 C54 120.3(2) 7_566 .
O2 Cs3 C54 76.4(2) . .
O3W Cs3 C54 122.4(2) . .
O3 Cs3 C54 98.27(19) . .
O2W Cs3 C54 107.7(3) . .
O53 Cs3 C54 59.62(18) . .
C57 Cs3 C54 45.2(2) . .
C58 Cs3 C54 39.2(2) . .
C53 Cs3 C54 21.6(2) . .
C56 Cs3 C54 38.5(2) . .
C55 Cs3 C54 21.8(2) . .
O12 Cs4 O43 139.5(2) 6_556 .
O12 Cs4 O3W 67.9(3) 6_556 .
O43 Cs4 O3W 109.1(3) . .
O12 Cs4 O22 137.3(2) 6_556 7_566
O43 Cs4 O22 78.5(2) . 7_566
O3W Cs4 O22 83.0(2) . 7_566
O12 Cs4 O5W 90.9(3) 6_556 .
O43 Cs4 O5W 126.0(3) . .
O3W Cs4 O5W 107.7(3) . .
O22 Cs4 O5W 68.3(3) 7_566 .
O12 Cs4 C48 126.5(3) 6_556 .
O43 Cs4 C48 59.9(2) . .
O3W Cs4 C48 165.6(3) . .
O22 Cs4 C48 85.4(3) 7_566 .
O5W Cs4 C48 75.6(3) . .
O12 Cs4 C47 109.5(3) 6_556 .
O43 Cs4 C47 82.1(3) . .
O3W Cs4 C47 165.9(3) . .
O22 Cs4 C47 91.2(3) 7_566 .
O5W Cs4 C47 58.2(4) . .
C48 Cs4 C47 22.2(3) . .
O12 Cs4 O4W 68.2(2) 6_556 .
O43 Cs4 O4W 79.76(19) . .
O3W Cs4 O4W 49.4(2) . .
O22 Cs4 O4W 115.3(2) 7_566 .
O5W Cs4 O4W 153.0(3) . .
C48 Cs4 O4W 130.4(2) . .
C47 Cs4 O4W 143.8(3) . .
O12 Cs4 C43 118.5(2) 6_556 .
O43 Cs4 C43 49.01(19) . .
O3W Cs4 C43 154.9(3) . .
O22 Cs4 C43 101.2(2) 7_566 .
O5W Cs4 C43 96.7(3) . .
C48 Cs4 C43 22.8(3) . .
C47 Cs4 C43 39.0(3) . .
O4W Cs4 C43 108.2(2) . .
O12 Cs4 C46 89.2(3) 6_556 .
O43 Cs4 C46 92.9(3) . .
O3W Cs4 C46 155.9(4) . .
O22 Cs4 C46 111.7(4) 7_566 .
O5W Cs4 C46 63.8(4) . .
C48 Cs4 C46 38.2(3) . .
C47 Cs4 C46 21.6(3) . .
O4W Cs4 C46 129.7(4) . .
C43 Cs4 C46 44.1(3) . .
O12 Cs4 O1WA 57.1(4) 6_556 .
O43 Cs4 O1WA 163.0(5) . .
O3W Cs4 O1WA 71.0(5) . .
O22 Cs4 O1WA 84.7(5) 7_566 .
O5W Cs4 O1WA 42.8(5) . .
C48 Cs4 O1WA 116.5(5) . .
C47 Cs4 O1WA 95.8(5) . .
O4W Cs4 O1WA 110.2(5) . .
C43 Cs4 O1WA 133.8(5) . .
C46 Cs4 O1WA 90.9(6) . .
O12 Cs4 C45 83.3(3) 6_556 .
O43 Cs4 C45 84.5(3) . .
O3W Cs4 C45 148.6(3) . .
O22 Cs4 C45 128.1(3) 7_566 .
O5W Cs4 C45 84.1(4) . .
C48 Cs4 C45 44.4(3) . .
C47 Cs4 C45 37.7(4) . .
O4W Cs4 C45 109.1(4) . .
C43 Cs4 C45 37.8(3) . .
C46 Cs4 C45 20.9(4) . .
O1WA Cs4 C45 104.2(6) . .
O21 Cs5 O6W 131.9(2) 7_566 .
O21 Cs5 O53 92.03(19) 7_566 .
O6W Cs5 O53 89.25(19) . .
O21 Cs5 O43 89.35(18) 7_566 .
O6W Cs5 O43 51.34(18) . .
O53 Cs5 O43 122.66(17) . .
O21 Cs5 O52 126.18(17) 7_566 .
O6W Cs5 O52 90.21(19) . .
O53 Cs5 O52 50.73(17) . .
O43 Cs5 O52 141.25(17) . .
O21 Cs5 O22 40.61(15) 7_566 7_566
O6W Cs5 O22 95.52(19) . 7_566
O53 Cs5 O22 71.94(18) . 7_566
O43 Cs5 O22 72.82(18) . 7_566
O52 Cs5 O22 122.30(17) . 7_566
O21 Cs5 O42 114.88(17) 7_566 .
O6W Cs5 O42 62.45(19) . .
O53 Cs5 O42 149.51(18) . .
O43 Cs5 O42 48.44(17) . .
O52 Cs5 O42 114.24(16) . .
O22 Cs5 O42 119.10(17) 7_566 .
O21 Cs5 C36 97.1(2) 7_566 7_566
O6W Cs5 C36 123.2(3) . 7_566
O53 Cs5 C36 120.1(3) . 7_566
O43 Cs5 C36 116.5(3) . 7_566
O52 Cs5 C36 77.8(3) . 7_566
O22 Cs5 C36 137.7(2) 7_566 7_566
O42 Cs5 C36 72.6(3) . 7_566
O21 Cs5 C35 86.2(2) 7_566 7_566
O6W Cs5 C35 120.2(3) . 7_566
O53 Cs5 C35 141.0(3) . 7_566
O43 Cs5 C35 96.3(3) . 7_566
O52 Cs5 C35 100.5(3) . 7_566
O22 Cs5 C35 124.1(2) 7_566 7_566
O42 Cs5 C35 59.6(3) . 7_566
C36 Cs5 C35 23.0(3) 7_566 7_566
O21 Cs5 C21 20.52(17) 7_566 7_566
O6W Cs5 C21 114.2(2) . 7_566
O53 Cs5 C21 80.9(2) . 7_566
O43 Cs5 C21 81.2(2) . 7_566
O52 Cs5 C21 126.11(19) . 7_566
O22 Cs5 C21 20.11(17) 7_566 7_566
O42 Cs5 C21 119.65(19) . 7_566
C36 Cs5 C21 117.6(3) 7_566 7_566
C35 Cs5 C21 105.8(2) 7_566 7_566
O21 Cs5 C37 85.9(2) 7_566 7_566
O6W Cs5 C37 140.5(2) . 7_566
O53 Cs5 C37 102.0(3) . 7_566
O43 Cs5 C37 135.2(3) . 7_566
O52 Cs5 C37 69.8(2) . 7_566
O22 Cs5 C37 124.0(2) 7_566 7_566
O42 Cs5 C37 94.3(3) . 7_566
C36 Cs5 C37 21.9(3) 7_566 7_566
C35 Cs5 C37 39.0(4) 7_566 7_566
C21 Cs5 C37 105.0(2) 7_566 7_566
O21 Cs5 C34 64.1(2) 7_566 7_566
O6W Cs5 C34 134.0(2) . 7_566
O53 Cs5 C34 136.5(2) . 7_566
O43 Cs5 C34 94.4(2) . 7_566
O52 Cs5 C34 113.7(2) . 7_566
O22 Cs5 C34 102.4(2) 7_566 7_566
O42 Cs5 C34 71.9(2) . 7_566
C36 Cs5 C34 39.0(3) 7_566 7_566
C35 Cs5 C34 22.1(3) 7_566 7_566
C21 Cs5 C34 83.7(2) 7_566 7_566
C37 Cs5 C34 44.3(3) 7_566 7_566
O7W Cs6 O32 103.5(5) . 8_665
O7W Cs6 O52 125.9(6) . .
O32 Cs6 O52 125.64(17) 8_665 .
O7W Cs6 O13 133.1(6) . 3_655
O32 Cs6 O13 64.9(2) 8_665 3_655
O52 Cs6 O13 91.4(2) . 3_655
O7W Cs6 O6W 92.4(4) . .
O32 Cs6 O6W 65.37(19) 8_665 .
O52 Cs6 O6W 89.24(18) . .
O13 Cs6 O6W 118.2(2) 3_655 .
O7W Cs6 O33 54.1(4) . 8_665
O32 Cs6 O33 49.6(2) 8_665 8_665
O52 Cs6 O33 157.38(19) . 8_665
O13 Cs6 O33 102.7(2) 3_655 8_665
O6W Cs6 O33 68.56(18) . 8_665
O7W Cs6 O53 79.1(6) . .
O32 Cs6 O53 145.68(16) 8_665 .
O52 Cs6 O53 47.94(16) . .
O13 Cs6 O53 136.92(18) 3_655 .
O6W Cs6 O53 80.38(18) . .
O33 Cs6 O53 120.41(16) 8_665 .
O7W Cs6 O1W 160.1(5) . 8_665
O32 Cs6 O1W 56.8(3) 8_665 8_665
O52 Cs6 O1W 71.5(3) . 8_665
O13 Cs6 O1W 45.3(3) 3_655 8_665
O6W Cs6 O1W 77.2(3) . 8_665
O33 Cs6 O1W 106.1(3) 8_665 8_665
O53 Cs6 O1W 115.0(3) . 8_665
O7W Cs6 C15 85.6(4) . 3_655
O32 Cs6 C15 136.8(2) 8_665 3_655
O52 Cs6 C15 74.1(2) . 3_655
O13 Cs6 C15 78.0(2) 3_655 3_655
O6W Cs6 C15 157.6(2) . 3_655
O33 Cs6 C15 125.8(3) 8_665 3_655
O53 Cs6 C15 77.3(2) . 3_655
O1W Cs6 C15 110.4(4) 8_665 3_655
O7W Cs6 C17 62.7(5) . 3_655
O32 Cs6 C17 109.6(2) 8_665 3_655
O52 Cs6 C17 112.2(2) . 3_655
O13 Cs6 C17 78.3(2) 3_655 3_655
O6W Cs6 C17 153.5(2) . 3_655
O33 Cs6 C17 88.3(2) 8_665 3_655
O53 Cs6 C17 102.0(2) . 3_655
O1W Cs6 C17 123.3(3) 8_665 3_655
C15 Cs6 C17 38.0(3) 3_655 3_655
O7W Cs6 C16 64.5(4) . 3_655
O32 Cs6 C16 130.9(2) 8_665 3_655
O52 Cs6 C16 93.5(3) . 3_655
O13 Cs6 C16 88.5(2) 3_655 3_655
O6W Cs6 C16 153.1(2) . 3_655
O33 Cs6 C16 104.4(3) 8_665 3_655
O53 Cs6 C16 81.7(2) . 3_655
O1W Cs6 C16 128.9(4) 8_665 3_655
C15 Cs6 C16 22.5(3) 3_655 3_655
C17 Cs6 C16 21.3(3) 3_655 3_655
O7W Cs6 C31 89.7(5) . 8_665
O32 Cs6 C31 18.18(19) 8_665 8_665
O52 Cs6 C31 142.7(2) . 8_665
O13 Cs6 C31 66.3(2) 3_655 8_665
O6W Cs6 C31 77.1(2) . 8_665
O33 Cs6 C31 38.6(2) 8_665 8_665
O53 Cs6 C31 154.39(19) . 8_665
O1W Cs6 C31 71.7(3) 8_665 8_665
C15 Cs6 C31 125.1(2) 3_655 8_665
C17 Cs6 C31 92.9(2) 3_655 8_665
C16 Cs6 C31 114.2(3) 3_655 8_665
C1 O1 Pd1 114.5(7) . .
C1 O2 Cs3 108.6(8) . .
C2 O3 Cs1 136.8(7) . .
C2 O3 Cs2 119.0(7) . .
Cs1 O3 Cs2 87.28(19) . .
C2 O3 Cs3 109.9(6) . .
Cs1 O3 Cs3 99.41(19) . .
Cs2 O3 Cs3 96.32(19) . .
O2 C1 O1 125.5(11) . .
O2 C1 C2 120.2(10) . .
O1 C1 C2 114.1(9) . .
O2 C1 Cs3 53.4(7) . .
O1 C1 Cs3 138.5(8) . .
C2 C1 Cs3 80.7(6) . .
O3 C2 N1 129.4(9) . .
O3 C2 C1 117.5(9) . .
N1 C2 C1 113.1(9) . .
O3 C2 Cs2 44.5(6) . .
N1 C2 Cs2 130.3(6) . .
C1 C2 Cs2 96.0(6) . .
O3 C2 Cs3 52.5(5) . .
N1 C2 Cs3 148.5(7) . .
C1 C2 Cs3 75.5(5) . .
Cs2 C2 Cs3 75.63(18) . .
C2 N1 C3 115.1(7) . .
C2 N1 Pd1 115.5(6) . .
C3 N1 Pd1 129.2(5) . .
C4 C3 C8 120.8(9) . .
C4 C3 N1 120.1(8) . .
C8 C3 N1 119.0(8) . .
C4 C3 Cs1 70.8(5) . .
C8 C3 Cs1 88.0(5) . .
N1 C3 Cs1 110.4(5) . .
C3 C4 C5 119.1(9) . .
C3 C4 C10 121.0(9) . .
C5 C4 C10 119.9(9) . .
C3 C4 Cs1 87.1(5) . .
C5 C4 Cs1 82.0(6) . .
C10 C4 Cs1 100.5(6) . .
C6 C5 C4 120.3(9) . .
C6 C5 Cs1 86.4(6) . .
C4 C5 Cs1 74.9(5) . .
C6 C5 H5 119.9 . .
C4 C5 H5 119.9 . .
Cs1 C5 H5 109.0 . .
C7 C6 C5 120.4(9) . .
C7 C6 Cs1 86.6(6) . .
C5 C6 Cs1 71.7(6) . .
C7 C6 H6 119.8 . .
C5 C6 H6 119.8 . .
Cs1 C6 H6 112.1 . .
C6 C7 C8 120.5(10) . .
C6 C7 Cs1 72.8(6) . .
C8 C7 Cs1 78.8(6) . .
C6 C7 H7 119.7 . .
C8 C7 H7 119.7 . .
Cs1 C7 H7 119.6 . .
C7 C8 C3 118.6(9) . .
C7 C8 C9 121.2(9) . .
C3 C8 C9 120.1(10) . .
C7 C8 Cs1 80.4(5) . .
C3 C8 Cs1 70.5(5) . .
C9 C8 Cs1 117.0(7) . .
C8 C9 H9A 109.5 . .
C8 C9 H9B 109.5 . .
H9A C9 H9B 109.5 . .
C8 C9 H9C 109.5 . .
H9A C9 H9C 109.5 . .
H9B C9 H9C 109.5 . .
C4 C10 H10A 109.5 . .
C4 C10 H10B 109.5 . .
H10A C10 H10B 109.5 . .
C4 C10 H10C 109.5 . .
H10A C10 H10C 109.5 . .
H10B C10 H10C 109.5 . .
C11 O11 Pd1 112.7(6) . .
C11 O12 Cs2 122.4(7) . 6_656
C11 O12 Cs4 121.6(7) . 6_656
Cs2 O12 Cs4 108.4(2) 6_656 6_656
C12 O13 Cs6 137.0(6) . 3_645
C12 O13 Cs2 107.1(6) . 6_656
Cs6 O13 Cs2 112.2(2) 3_645 6_656
O12 C11 O11 121.3(10) . .
O12 C11 C12 121.1(10) . .
O11 C11 C12 117.6(8) . .
O12 C11 Cs4 42.0(5) . 6_656
O11 C11 Cs4 100.6(6) . 6_656
C12 C11 Cs4 125.0(6) . 6_656
O12 C11 Cs2 41.3(6) . 6_656
O11 C11 Cs2 148.2(7) . 6_656
C12 C11 Cs2 86.3(5) . 6_656
Cs4 C11 Cs2 78.88(18) 6_656 6_656
O13 C12 N11 126.4(9) . .
O13 C12 C11 119.4(8) . .
N11 C12 C11 114.2(8) . .
C12 N11 C13 116.9(7) . .
C12 N11 Pd1 113.5(6) . .
C13 N11 Pd1 129.1(6) . .
C14 C13 C18 120.9(9) . .
C14 C13 N11 119.9(8) . .
C18 C13 N11 119.2(8) . .
C14 C13 Cs6 76.8(5) . 3_645
C18 C13 Cs6 78.0(5) . 3_645
N11 C13 Cs6 114.8(5) . 3_645
C15 C14 C13 119.9(10) . .
C15 C14 C20 119.3(10) . .
C13 C14 C20 120.8(9) . .
C15 C14 Cs6 77.7(6) . 3_645
C13 C14 Cs6 81.7(5) . 3_645
C20 C14 Cs6 108.9(6) . 3_645
C14 C15 C16 120.2(10) . .
C14 C15 Cs6 80.8(6) . 3_645
C16 C15 Cs6 79.6(7) . 3_645
C14 C15 H15 119.9 . .
C16 C15 H15 119.9 . .
Cs6 C15 H15 110.0 3_645 .
C17 C16 C15 117.7(11) . .
C17 C16 Cs6 79.0(7) . 3_645
C15 C16 Cs6 77.9(7) . 3_645
C17 C16 H16 121.2 . .
C15 C16 H16 121.2 . .
Cs6 C16 H16 112.7 3_645 .
C16 C17 C18 123.3(11) . .
C16 C17 Cs6 79.6(6) . 3_645
C18 C17 Cs6 81.4(6) . 3_645
C16 C17 H17 118.3 . .
C18 C17 H17 118.3 . .
Cs6 C17 H17 110.3 3_645 .
C17 C18 C13 117.9(9) . .
C17 C18 C19 122.2(9) . .
C13 C18 C19 119.9(9) . .
C17 C18 Cs6 77.1(6) . 3_645
C13 C18 Cs6 80.5(5) . 3_645
C19 C18 Cs6 110.1(6) . 3_645
C18 C19 H19A 109.5 . .
C18 C19 H19B 109.5 . .
H19A C19 H19B 109.5 . .
C18 C19 H19C 109.5 . .
H19A C19 H19C 109.5 . .
H19B C19 H19C 109.5 . .
C14 C20 H20A 109.5 . .
C14 C20 H20B 109.5 . .
H20A C20 H20B 109.5 . .
C14 C20 H20C 109.5 . .
H20A C20 H20C 109.5 . .
H20B C20 H20C 109.5 . .
C21 O21 Pd2 114.0(6) . .
C21 O21 Cs5 102.0(5) . 7_565
Pd2 O21 Cs5 143.8(3) . 7_565
C21 O22 Cs3 122.9(6) . 7_565
C21 O22 Cs4 136.6(6) . 7_565
Cs3 O22 Cs4 92.97(17) 7_565 7_565
C21 O22 Cs5 94.0(6) . 7_565
Cs3 O22 Cs5 108.7(2) 7_565 7_565
Cs4 O22 Cs5 96.5(2) 7_565 7_565
O22 C21 O21 123.2(9) . .
O22 C21 C22 120.0(9) . .
O21 C21 C22 116.8(7) . .
O22 C21 Cs5 65.9(6) . 7_565
O21 C21 Cs5 57.4(5) . 7_565
C22 C21 Cs5 173.2(6) . 7_565
O22 C21 Cs3 41.6(5) . 7_565
O21 C21 Cs3 132.9(6) . 7_565
C22 C21 Cs3 95.5(5) . 7_565
Cs5 C21 Cs3 87.34(19) 7_565 7_565
O23 C22 N21 126.2(9) . .
O23 C22 C21 120.7(8) . .
N21 C22 C21 113.2(8) . .
C22 N21 C23 119.1(8) . .
C22 N21 Pd2 113.3(6) . .
C23 N21 Pd2 127.5(6) . .
C24 C23 C28 123.0(10) . .
C24 C23 N21 118.1(9) . .
C28 C23 N21 118.9(10) . .
C24 C23 Cs2 78.1(5) . .
C28 C23 Cs2 74.7(5) . .
N21 C23 Cs2 118.0(5) . .
C23 C24 C25 114.2(11) . .
C23 C24 C30 124.3(9) . .
C25 C24 C30 121.5(12) . .
C23 C24 Cs2 80.5(6) . .
C25 C24 Cs2 69.7(6) . .
C30 C24 Cs2 118.8(7) . .
C26 C25 C24 120.6(12) . .
C26 C25 Cs2 75.9(7) . .
C24 C25 Cs2 87.5(6) . .
C26 C25 H25 119.7 . .
C24 C25 H25 119.7 . .
Cs2 C25 H25 106.8 . .
C27 C26 C25 121.3(12) . .
C27 C26 Cs2 80.7(8) . .
C25 C26 Cs2 81.0(7) . .
C27 C26 H26 119.4 . .
C25 C26 H26 119.4 . .
Cs2 C26 H26 108.9 . .
C26 C27 C28 123.1(12) . .
C26 C27 Cs2 78.2(8) . .
C28 C27 Cs2 86.4(6) . .
C26 C27 H27 118.5 . .
C28 C27 H27 118.5 . .
Cs2 C27 H27 106.3 . .
C27 C28 C23 117.6(11) . .
C27 C28 C29 125.4(11) . .
C23 C28 C29 117.0(10) . .
C27 C28 Cs2 71.4(6) . .
C23 C28 Cs2 83.7(6) . .
C29 C28 Cs2 115.3(8) . .
C28 C29 H29A 109.5 . .
C28 C29 H29B 109.5 . .
H29A C29 H29B 109.5 . .
C28 C29 H29C 109.5 . .
H29A C29 H29C 109.5 . .
H29B C29 H29C 109.5 . .
C24 C30 H30A 109.5 . .
C24 C30 H30B 109.5 . .
H30A C30 H30B 109.5 . .
C24 C30 H30C 109.5 . .
H30A C30 H30C 109.5 . .
H30B C30 H30C 109.5 . .
C31 O31 Pd2 114.4(6) . .
C31 O31 Cs2 104.8(5) . .
Pd2 O31 Cs2 140.7(3) . .
C31 O32 Cs6 110.8(6) . 8_655
C31 O32 Cs1 155.9(6) . .
Cs6 O32 Cs1 92.57(16) 8_655 .
C31 O32 Cs2 93.3(6) . .
Cs6 O32 Cs2 118.8(2) 8_655 .
Cs1 O32 Cs2 79.78(18) . .
C32 O33 Cs6 103.6(6) . 8_655
O32 C31 O31 121.6(10) . .
O32 C31 C32 121.9(9) . .
O31 C31 C32 116.3(7) . .
O32 C31 Cs2 66.8(6) . .
O31 C31 Cs2 55.0(5) . .
C32 C31 Cs2 171.3(6) . .
O32 C31 Cs6 51.0(5) . 8_655
O31 C31 Cs6 136.6(6) . 8_655
C32 C31 Cs6 88.7(5) . 8_655
Cs2 C31 Cs6 97.8(2) . 8_655
O33 C32 N31 128.5(10) . .
O33 C32 C31 118.8(8) . .
N31 C32 C31 112.6(8) . .
C32 N31 C33 118.9(8) . .
C32 N31 Pd2 114.3(6) . .
C33 N31 Pd2 126.8(6) . .
C38 C33 C34 121.3(9) . .
C38 C33 N31 119.4(9) . .
C34 C33 N31 119.2(9) . .
C38 C33 Cs5 78.3(5) . 7_565
C34 C33 Cs5 72.2(5) . 7_565
N31 C33 Cs5 118.3(5) . 7_565
C35 C34 C33 118.6(12) . .
C35 C34 C40 120.7(13) . .
C33 C34 C40 120.7(11) . .
C35 C34 Cs5 71.1(6) . 7_565
C33 C34 Cs5 86.5(5) . 7_565
C40 C34 Cs5 114.7(8) . 7_565
C36 C35 C34 119.2(13) . .
C36 C35 Cs5 76.7(7) . 7_565
C34 C35 Cs5 86.8(6) . 7_565
C36 C35 H35 120.4 . .
C34 C35 H35 120.4 . .
Cs5 C35 H35 106.4 7_565 .
C37 C36 C35 120.9(11) . .
C37 C36 Cs5 86.6(7) . 7_565
C35 C36 Cs5 80.3(7) . 7_565
C37 C36 H36 119.6 . .
C35 C36 H36 119.6 . .
Cs5 C36 H36 103.3 7_565 .
C36 C37 C38 121.3(12) . .
C36 C37 Cs5 71.5(7) . 7_565
C38 C37 Cs5 87.6(6) . 7_565
C36 C37 H37 119.3 . .
C38 C37 H37 119.3 . .
Cs5 C37 H37 111.5 7_565 .
C33 C38 C37 118.7(11) . .
C33 C38 C39 121.0(9) . .
C37 C38 C39 120.3(11) . .
C33 C38 Cs5 81.3(5) . 7_565
C37 C38 Cs5 71.3(6) . 7_565
C39 C38 Cs5 118.6(7) . 7_565
C38 C39 H39A 109.5 . .
C38 C39 H39B 109.5 . .
H39A C39 H39B 109.5 . .
C38 C39 H39C 109.5 . .
H39A C39 H39C 109.5 . .
H39B C39 H39C 109.5 . .
C34 C40 H40A 109.5 . .
C34 C40 H40B 109.5 . .
H40A C40 H40B 109.5 . .
C34 C40 H40C 109.5 . .
H40A C40 H40C 109.5 . .
H40B C40 H40C 109.5 . .
C41 O41 Pd3 114.6(6) . .
C41 O42 Cs1 133.4(6) . 8_665
C41 O42 Cs5 112.3(6) . .
Cs1 O42 Cs5 93.28(16) 8_665 .
C42 O43 Cs4 134.8(6) . .
C42 O43 Cs5 118.0(6) . .
Cs4 O43 Cs5 99.32(19) . .
O42 C41 O41 123.5(9) . .
O42 C41 C42 121.3(8) . .
O41 C41 C42 115.3(7) . .
O42 C41 Cs1 33.9(5) . 8_665
O41 C41 Cs1 121.9(6) . 8_665
C42 C41 Cs1 111.1(5) . 8_665
O43 C42 N41 127.2(8) . .
O43 C42 C41 118.4(8) . .
N41 C42 C41 114.3(7) . .
C42 N41 C43 119.9(7) . .
C42 N41 Pd3 114.3(6) . .
C43 N41 Pd3 125.5(5) . .
C44 C43 C48 123.8(10) . .
C44 C43 N41 119.0(10) . .
C48 C43 N41 117.3(9) . .
C44 C43 Cs4 86.4(6) . .
C48 C43 Cs4 74.8(5) . .
N41 C43 Cs4 108.9(5) . .
C43 C44 C45 115.1(14) . .
C43 C44 C50 124.2(11) . .
C45 C44 C50 120.7(14) . .
C43 C44 Cs4 72.9(6) . .
C45 C44 Cs4 77.6(7) . .
C50 C44 Cs4 119.4(8) . .
C46 C45 C44 119.1(14) . .
C46 C45 Cs4 74.1(9) . .
C44 C45 Cs4 79.5(7) . .
C46 C45 H45 120.5 . .
C44 C45 H45 120.5 . .
Cs4 C45 H45 116.8 . .
C47 C46 C45 123.3(14) . .
C47 C46 Cs4 76.1(9) . .
C45 C46 Cs4 85.0(8) . .
C47 C46 H46 118.3 . .
C45 C46 H46 118.3 . .
Cs4 C46 H46 110.2 . .
C46 C47 C48 119.6(15) . .
C46 C47 Cs4 82.3(8) . .
C48 C47 Cs4 77.8(7) . .
C46 C47 H47 120.2 . .
C48 C47 H47 120.2 . .
Cs4 C47 H47 110.1 . .
C47 C48 C43 119.1(13) . .
C47 C48 C49 120.6(13) . .
C43 C48 C49 120.3(10) . .
C47 C48 Cs4 80.0(7) . .
C43 C48 Cs4 82.4(6) . .
C49 C48 Cs4 106.0(7) . .
C48 C49 H49A 109.5 . .
C48 C49 H49B 109.5 . .
H49A C49 H49B 109.5 . .
C48 C49 H49C 109.5 . .
H49A C49 H49C 109.5 . .
H49B C49 H49C 109.5 . .
C44 C50 H50A 109.5 . .
C44 C50 H50B 109.5 . .
H50A C50 H50B 109.5 . .
C44 C50 H50C 109.5 . .
H50A C50 H50C 109.5 . .
H50B C50 H50C 109.5 . .
C51 O51 Pd4 114.3(5) . .
C51 O52 Cs6 115.3(6) . .
C51 O52 Cs5 106.4(6) . .
Cs6 O52 Cs5 88.47(17) . .
C52 O53 Cs5 109.4(5) . .
C52 O53 Cs3 129.8(6) . .
Cs5 O53 Cs3 104.0(2) . .
C52 O53 Cs6 102.6(6) . .
Cs5 O53 Cs6 82.53(15) . .
Cs3 O53 Cs6 118.20(18) . .
O52 C51 O51 123.5(9) . .
O52 C51 C52 120.6(8) . .
O51 C51 C52 115.8(7) . .
O52 C51 Cs5 55.8(5) . .
O51 C51 Cs5 141.2(6) . .
C52 C51 Cs5 77.9(5) . .
O52 C51 Cs6 48.1(5) . .
O51 C51 Cs6 140.8(6) . .
C52 C51 Cs6 86.1(5) . .
Cs5 C51 Cs6 72.00(15) . .
O53 C52 N51 128.3(8) . .
O53 C52 C51 119.3(8) . .
N51 C52 C51 112.4(7) . .
O53 C52 Cs5 52.8(5) . .
N51 C52 Cs5 142.1(6) . .
C51 C52 Cs5 78.4(5) . .
C52 N51 C53 120.2(7) . .
C52 N51 Pd4 115.9(6) . .
C53 N51 Pd4 123.6(5) . .
C54 C53 C58 122.7(8) . .
C54 C53 N51 119.8(8) . .
C58 C53 N51 117.4(8) . .
C54 C53 Cs3 81.9(5) . .
C58 C53 Cs3 76.3(5) . .
N51 C53 Cs3 114.6(5) . .
C53 C54 C55 117.3(9) . .
C53 C54 C60 123.2(9) . .
C55 C54 C60 119.5(10) . .
C53 C54 Cs3 76.5(5) . .
C55 C54 Cs3 78.8(6) . .
C60 C54 Cs3 114.5(8) . .
C56 C55 C54 122.3(10) . .
C56 C55 Cs3 77.2(7) . .
C54 C55 Cs3 79.3(6) . .
C56 C55 H55 118.9 . .
C54 C55 H55 118.9 . .
Cs3 C55 H55 114.9 . .
C55 C56 C57 119.3(9) . .
C55 C56 Cs3 81.5(6) . .
C57 C56 Cs3 75.5(6) . .
C55 C56 H56 120.3 . .
C57 C56 H56 120.3 . .
Cs3 C56 H56 113.3 . .
C58 C57 C56 120.8(9) . .
C58 C57 Cs3 79.4(5) . .
C56 C57 Cs3 82.2(6) . .
C58 C57 H57 119.6 . .
C56 C57 H57 119.6 . .
Cs3 C57 H57 108.9 . .
C57 C58 C53 117.6(9) . .
C57 C58 C59 121.3(9) . .
C53 C58 C59 121.1(9) . .
C57 C58 Cs3 78.1(5) . .
C53 C58 Cs3 81.2(5) . .
C59 C58 Cs3 110.9(6) . .
C58 C59 H59A 109.5 . .
C58 C59 H59B 109.5 . .
H59A C59 H59B 109.5 . .
C58 C59 H59C 109.5 . .
H59A C59 H59C 109.5 . .
H59B C59 H59C 109.5 . .
C54 C60 H60A 109.5 . .
C54 C60 H60B 109.5 . .
H60A C60 H60B 109.5 . .
C54 C60 H60C 109.5 . .
H60A C60 H60C 109.5 . .
H60B C60 H60C 109.5 . .
O1WA O1W Cs1 110(3) . .
O1WA O1W Cs2 61(2) . .
Cs1 O1W Cs2 88.7(5) . .
O1WA O1W Cs6 156(2) . 8_655
Cs1 O1W Cs6 89.1(7) . 8_655
Cs2 O1W Cs6 105.9(5) . 8_655
O1W O1WA Cs2 103(3) . .
O1W O1WA Cs1 54(2) . .
Cs2 O1WA Cs1 87.4(8) . .
O1W O1WA Cs4 150(3) . .
Cs2 O1WA Cs4 91.5(10) . .
Cs1 O1WA Cs4 154.1(12) . .
Cs1 O2W Cs3 96.0(3) . .
Cs4 O3W Cs3 90.8(3) . .
Cs4 O3W Cs2 98.0(3) . .
Cs3 O3W Cs2 92.7(3) . .
Cs1 O6W Cs5 98.2(2) 8_665 .
Cs1 O6W Cs6 89.5(2) 8_665 .
Cs5 O6W Cs6 87.89(18) . .

loop_
_geom_bond_atom_site_label_1
_geom_bond_atom_site_label_2
_geom_bond_distance
_geom_bond_site_symmetry_2
Pd1 N1 1.987(7) .
Pd1 O1 2.003(7) .
Pd1 O11 2.020(7) .
Pd1 N11 2.025(7) .
Pd2 O31 1.988(5) .
Pd2 O21 1.997(6) .
Pd2 N31 2.008(7) .
Pd2 N21 2.008(7) .
Pd3 O41 2.015(6) .
Pd3 O41 2.015(6) 5_566
Pd3 N41 2.016(7) .
Pd3 N41 2.016(7) 5_566
Pd4 O51 2.004(6) 5_666
Pd4 O51 2.005(6) .
Pd4 N51 2.013(7) .
Pd4 N51 2.013(7) 5_666
Cs1 O1W 2.617(19) .
Cs1 O3 2.965(8) .
Cs1 O42 2.993(7) 8_655
Cs1 O6W 3.028(9) 8_655
Cs1 O1WA 3.04(4) .
Cs1 O2W 3.070(14) .
Cs1 O32 3.098(6) .
Cs1 C4 3.432(9) .
Cs1 C5 3.521(10) .
Cs1 C3 3.629(8) .
Cs1 C6 3.701(10) .
Cs1 C8 3.848(9) .
Cs2 O1WA 2.93(3) .
Cs2 O12 2.944(8) 6_556
Cs2 O3 3.015(8) .
Cs2 O31 3.068(6) .
Cs2 O3W 3.246(13) .
Cs2 O1W 3.250(19) .
Cs2 O32 3.332(8) .
Cs2 O13 3.409(8) 6_556
Cs2 C26 3.461(13) .
Cs2 C27 3.489(12) .
Cs2 C25 3.525(11) .
Cs2 C31 3.620(11) .
Cs3 O22 3.055(7) 7_566
Cs3 O2 3.172(9) .
Cs3 O3W 3.178(9) .
Cs3 O3 3.220(7) .
Cs3 O2W 3.277(15) .
Cs3 O53 3.331(7) .
Cs3 C57 3.576(10) .
Cs3 C58 3.592(9) .
Cs3 C53 3.653(8) .
Cs3 C56 3.660(10) .
Cs3 C55 3.712(12) .
Cs3 C54 3.719(9) .
Cs4 O12 2.956(8) 6_556
Cs4 O43 3.001(7) .
Cs4 O3W 3.091(10) .
Cs4 O22 3.102(7) 7_566
Cs4 O5W 3.191(15) .
Cs4 C48 3.526(10) .
Cs4 C47 3.553(13) .
Cs4 O4W 3.585(8) .
Cs4 C43 3.621(9) .
Cs4 C46 3.626(14) .
Cs4 O1WA 3.71(4) .
Cs4 C45 3.756(14) .
Cs5 O21 3.081(6) 7_566
Cs5 O6W 3.147(7) .
Cs5 O53 3.194(7) .
Cs5 O43 3.237(7) .
Cs5 O52 3.266(7) .
Cs5 O22 3.271(8) 7_566
Cs5 O42 3.417(7) .
Cs5 C36 3.482(12) 7_566
Cs5 C35 3.527(12) 7_566
Cs5 C21 3.575(10) 7_566
Cs5 C37 3.664(11) 7_566
Cs5 C34 3.723(10) 7_566
Cs6 O7W 3.07(2) .
Cs6 O32 3.082(7) 8_665
Cs6 O52 3.158(7) .
Cs6 O13 3.245(8) 3_655
Cs6 O6W 3.309(7) .
Cs6 O33 3.503(8) 8_665
Cs6 O53 3.586(8) .
Cs6 O1W 3.66(2) 8_665
Cs6 C15 3.674(12) 3_655
Cs6 C17 3.688(10) 3_655
Cs6 C16 3.696(12) 3_655
Cs6 C31 3.706(9) 8_665
O1 C1 1.312(13) .
O2 C1 1.218(13) .
O3 C2 1.225(11) .
C1 C2 1.560(15) .
C2 N1 1.319(12) .
N1 C3 1.446(11) .
C3 C4 1.367(13) .
C3 C8 1.411(12) .
C4 C5 1.398(15) .
C4 C10 1.526(14) .
C5 C6 1.385(15) .
C5 H5 0.9300 .
C6 C7 1.362(15) .
C6 H6 0.9300 .
C7 C8 1.395(15) .
C7 H7 0.9300 .
C8 C9 1.476(14) .
C9 H9A 0.9600 .
C9 H9B 0.9600 .
C9 H9C 0.9600 .
C10 H10A 0.9600 .
C10 H10B 0.9600 .
C10 H10C 0.9600 .
O11 C11 1.262(12) .
O12 C11 1.251(11) .
O12 Cs2 2.944(8) 6_656
O12 Cs4 2.956(8) 6_656
O13 C12 1.261(11) .
O13 Cs6 3.245(8) 3_645
O13 Cs2 3.409(8) 6_656
C11 C12 1.518(15) .
C11 Cs4 3.764(9) 6_656
C11 Cs2 3.766(10) 6_656
C12 N11 1.294(11) .
N11 C13 1.427(12) .
C13 C14 1.394(13) .
C13 C18 1.399(13) .
C13 Cs6 3.773(8) 3_645
C14 C15 1.379(16) .
C14 C20 1.531(14) .
C14 Cs6 3.712(9) 3_645
C15 C16 1.435(18) .
C15 Cs6 3.674(12) 3_645
C15 H15 0.9300 .
C16 C17 1.367(17) .
C16 Cs6 3.696(12) 3_645
C16 H16 0.9300 .
C17 C18 1.389(14) .
C17 Cs6 3.688(10) 3_645
C17 H17 0.9300 .
C18 C19 1.508(14) .
C18 Cs6 3.742(9) 3_645
C19 H19A 0.9600 .
C19 H19B 0.9600 .
C19 H19C 0.9600 .
C20 H20A 0.9600 .
C20 H20B 0.9600 .
C20 H20C 0.9600 .
O21 C21 1.281(11) .
O21 Cs5 3.081(6) 7_565
O22 C21 1.232(10) .
O22 Cs3 3.055(7) 7_565
O22 Cs4 3.102(7) 7_565
O22 Cs5 3.271(8) 7_565
O23 C22 1.270(12) .
C21 C22 1.539(14) .
C21 Cs5 3.575(10) 7_565
C21 Cs3 3.865(9) 7_565
C22 N21 1.340(11) .
N21 C23 1.445(12) .
C23 C24 1.395(15) .
C23 C28 1.402(14) .
C24 C25 1.456(15) .
C24 C30 1.483(16) .
C25 C26 1.396(19) .
C25 H25 0.9300 .
C26 C27 1.274(18) .
C26 H26 0.9300 .
C27 C28 1.390(15) .
C27 H27 0.9300 .
C28 C29 1.537(18) .
C29 H29A 0.9600 .
C29 H29B 0.9600 .
C29 H29C 0.9600 .
C30 H30A 0.9600 .
C30 H30B 0.9600 .
C30 H30C 0.9600 .
O31 C31 1.290(12) .
O32 C31 1.237(11) .
O32 Cs6 3.082(7) 8_655
O33 C32 1.235(11) .
O33 Cs6 3.503(8) 8_655
C31 C32 1.532(14) .
C31 Cs6 3.706(9) 8_655
C32 N31 1.328(11) .
N31 C33 1.428(12) .
C33 C38 1.380(14) .
C33 C34 1.417(15) .
C33 Cs5 3.902(8) 7_565
C34 C35 1.405(16) .
C34 C40 1.542(19) .
C34 Cs5 3.723(10) 7_565
C35 C36 1.40(2) .
C35 Cs5 3.527(12) 7_565
C35 H35 0.9300 .
C36 C37 1.368(18) .
C36 Cs5 3.482(12) 7_565
C36 H36 0.9300 .
C37 C38 1.390(15) .
C37 Cs5 3.664(11) 7_565
C37 H37 0.9300 .
C38 C39 1.488(17) .
C38 Cs5 3.864(9) 7_565
C39 H39A 0.9600 .
C39 H39B 0.9600 .
C39 H39C 0.9600 .
C40 H40A 0.9600 .
C40 H40B 0.9600 .
C40 H40C 0.9600 .
O41 C41 1.307(10) .
O42 C41 1.186(10) .
O42 Cs1 2.993(7) 8_665
O43 C42 1.247(10) .
C41 C42 1.523(13) .
C41 Cs1 3.905(9) 8_665
C42 N41 1.327(11) .
N41 C43 1.428(12) .
C43 C44 1.337(17) .
C43 C48 1.413(16) .
C44 C45 1.50(2) .
C44 C50 1.56(2) .
C45 C46 1.35(2) .
C45 H45 0.9300 .
C46 C47 1.35(2) .
C46 H46 0.9300 .
C47 C48 1.365(17) .
C47 H47 0.9300 .
C48 C49 1.527(18) .
C49 H49A 0.9600 .
C49 H49B 0.9600 .
C49 H49C 0.9600 .
C50 H50A 0.9600 .
C50 H50B 0.9600 .
C50 H50C 0.9600 .
O51 C51 1.312(11) .
O52 C51 1.211(10) .
O53 C52 1.228(10) .
C51 C52 1.550(13) .
C52 N51 1.316(11) .
N51 C53 1.434(11) .
C53 C54 1.382(13) .
C53 C58 1.415(13) .
C54 C55 1.406(15) .
C54 C60 1.490(15) .
C55 C56 1.369(15) .
C55 H55 0.9300 .
C56 C57 1.406(15) .
C56 H56 0.9300 .
C57 C58 1.397(14) .
C57 H57 0.9300 .
C58 C59 1.515(14) .
C59 H59A 0.9600 .
C59 H59B 0.9600 .
C59 H59C 0.9600 .
C60 H60A 0.9600 .
C60 H60B 0.9600 .
C60 H60C 0.9600 .
O1W O1WA 0.89(3) .
O1W Cs6 3.66(2) 8_655
O6W Cs1 3.028(9) 8_665
